data_4117966
loop_
_publ_author_name
'Ki Min Nam'
'Yong-Il Kim'
'Younghun Jo'
'Seung Mi Lee'
'Bog G. Kim'
'Ran Choi'
'Sang-Il Choi'
'Hyunjoon Song'
'Joon T. Park'

_publ_section_title
;
 New Crystal Structure: Synthesis and Characterization of Hexagonal
 Wurtzite MnO
;
_journal_name_full 'Journal of the American Chemical Society'
_journal_page_first 8392
_journal_page_last 8395
_journal_paper_doi 10.1021/ja302440y
_journal_volume 134
_journal_year 2012
_chemical_formula_sum 'Mn O'
_chemical_formula_weight 70.94
_space_group_IT_number 186
_symmetry_cell_setting hexagonal
_symmetry_space_group_name_Hall 'P 6c -2c'
_symmetry_space_group_name_H-M 'P 63 m c'
_audit_author_name yikim
_audit_creation_date 2012-03-02T21:35
_audit_creation_method 'from EXP file using GSAS2CIF'
_audit_update_record ' 2012-03-02T21:35  Initial CIF as created by GSAS2CIF'
_cell_angle_alpha 90.0
_cell_angle_beta 90.0
_cell_angle_gamma 120.0
_cell_formula_units_Z 2
_cell_length_a 3.37170(18)
_cell_length_b 3.3717
_cell_length_c 5.3855(7)
_cell_volume 53.022(7)
_computing_structure_refinement GSAS
_pd_block_id 2012-03-02T21:35|MNO-F02_phase1|yikim||
_pd_phase_name h-MnO
_refine_ls_goodness_of_fit_all 1.18
_refine_ls_matrix_type full
_refine_ls_number_parameters 4
_refine_ls_number_restraints 0
_refine_ls_shift/su_max 0.09
_refine_ls_shift/su_mean 0.03
_cod_data_source_file ja302440y_si_002.cif
_cod_data_source_block MNO-F02_publ
_cod_database_code 4117966

loop_
_symmetry_equiv_pos_site_id
_symmetry_equiv_pos_as_xyz
1 +x,+y,+z
2 x-y,+x,+z+1/2
3 -y,x-y,+z
4 -x,-y,+z+1/2
5 y-x,-x,+z
6 +y,y-x,+z+1/2
7 y-x,+y,+z
8 -x,y-x,+z+1/2
9 -y,-x,+z
10 x-y,-y,+z+1/2
11 +x,x-y,+z
12 +y,+x,+z+1/2

loop_
_atom_site_type_symbol
_atom_site_label
_atom_site_fract_x
_atom_site_fract_y
_atom_site_fract_z
_atom_site_occupancy
_atom_site_thermal_displace_type
_atom_site_U_iso_or_equiv
_atom_site_symmetry_multiplicity
Mn Mn1 0.33333 0.66667 0.01096 1.0 Uiso 0.04952 2
O O1 0.33333 0.66667 0.37547 1.0 Uiso 0.03911 2

loop_
_atom_type_symbol
_atom_type_number_in_cell
Mn 2.0
O 2.0

loop_
_geom_angle_atom_site_label_1
_geom_angle_atom_site_label_2
_geom_angle_atom_site_label_3
_geom_angle
_geom_angle_site_symmetry_1
_geom_angle_site_symmetry_3
_geom_angle_publ_flag
O1 Mn1 O1 110.5492(27) 1_555 2_554 n
O1 Mn1 O1 110.5492(27) 1_555 2_654 n
O1 Mn1 O1 110.5495(27) 1_555 2_664 n
O1 Mn1 O1 108.3713(28) 2_554 2_654 n
O1 Mn1 O1 108.3724(28) 2_554 2_664 n
O1 Mn1 O1 108.3724(28) 2_654 2_664 n
Mn1 O1 Mn1 110.5492(27) 1_555 2_555 n
Mn1 O1 Mn1 110.5492(27) 1_555 2_655 n
Mn1 O1 Mn1 110.5495(27) 1_555 2_665 n
Mn1 O1 Mn1 108.3713(28) 2_555 2_655 n
Mn1 O1 Mn1 108.3723(28) 2_555 2_665 n
Mn1 O1 Mn1 108.3724(28) 2_655 2_665 n

loop_
_geom_bond_atom_site_label_1
_geom_bond_atom_site_label_2
_geom_bond_distance
_geom_bond_site_symmetry_2
_geom_bond_publ_flag
Mn1 O1 1.96301(26) 1_555 n
Mn1 O1 2.07894(11) 2_554 n
Mn1 O1 2.07894(11) 2_654 n
Mn1 O1 2.07892(11) 2_664 n
O1 Mn1 1.96301(26) 1_555 n
O1 Mn1 2.07894(11) 2_555 n
O1 Mn1 2.07894(11) 2_655 n
O1 Mn1 2.07892(11) 2_665 n
